data_2234490
loop_
_publ_author_name
'Liu, Jia-Qin'
'Zhang, Yan'
'L\"u, Ya-Jing'
'Jiang, Zhen-J\"u'

_publ_section_title
;
 Poly[di-\m~3~-chlorido-di-\m~2~-chlorido-{\m~4~-<i>N</i>,<i>N</i>,<i>N</i>',<i>N</i>'-tetrakis[(diphenylphosphanyl)methyl]benzene-1,4-diamine-\k^4^<i>P</i>:<i>P</i>':<i>P</i>'':<i>P</i>'''}tetracopper(II)]
;
_journal_coeditor_code ZQ2150
_journal_issue 4
_journal_name_full 'Acta Crystallographica Section E'
_journal_page_first m430
_journal_paper_doi 10.1107/S1600536812010860
_journal_volume 68
_journal_year 2012
_chemical_formula_iupac '[Cu4 Cl4 (C58 H52 N2 P4)]'
_chemical_formula_moiety 'C58 H52 Cl4 Cu4 N2 P4'
_chemical_formula_sum 'C58 H52 Cl4 Cu4 N2 P4'
_chemical_formula_weight 1296.86
_chemical_name_systematic
;
Poly[di-\m~3~-chlorido-di-\m~2~-chlorido-{\m~4~-
<i>N</i>,<i>N</i>,<i>N</i>',<i>N</i>'-
tetrakis[(diphenylphosphanyl)methyl]benzene-1,4-diamine-
\k^4^<i>P</i>:<i>P</i>':<i>P</i>'':<i>P</i>'''}tetracopper(II)]
;
_space_group_IT_number 14
_symmetry_cell_setting monoclinic
_symmetry_space_group_name_Hall '-P 2ybc'
_symmetry_space_group_name_H-M 'P 1 21/c 1'
_atom_sites_solution_hydrogens geom
_atom_sites_solution_primary direct
_atom_sites_solution_secondary difmap
_audit_creation_method SHELXL-97
_cell_angle_alpha 90.00
_cell_angle_beta 123.94(3)
_cell_angle_gamma 90.00
_cell_formula_units_Z 2
_cell_length_a 10.298(7)
_cell_length_b 17.649(12)
_cell_length_c 18.009(9)
_cell_measurement_reflns_used 5682
_cell_measurement_temperature 296(2)
_cell_measurement_theta_max 26.32
_cell_measurement_theta_min 2.76
_cell_volume 2715(3)
_computing_cell_refinement 'SAINT (Bruker, 1998)'
_computing_data_collection 'SMART (Bruker, 1998)'
_computing_data_reduction 'SAINT (Bruker, 1998)'
_computing_molecular_graphics 'SHELXTL (Sheldrick, 2008)'
_computing_publication_material 'SHELXTL (Sheldrick, 2008)'
_computing_structure_refinement 'SHELXL97 (Sheldrick, 2008)'
_computing_structure_solution 'SHELXS97 (Sheldrick, 2008)'
_diffrn_ambient_temperature 296(2)
_diffrn_measured_fraction_theta_full 0.998
_diffrn_measured_fraction_theta_max 0.998
_diffrn_measurement_device_type 'Bruker SMART CCD area-detector'
_diffrn_measurement_method '\w scans'
_diffrn_radiation_monochromator graphite
_diffrn_radiation_source 'fine-focus sealed tube'
_diffrn_radiation_type MoK\a
_diffrn_radiation_wavelength 0.71073
_diffrn_reflns_av_R_equivalents 0.0853
_diffrn_reflns_av_sigmaI/netI 0.1321
_diffrn_reflns_limit_h_max 9
_diffrn_reflns_limit_h_min -12
_diffrn_reflns_limit_k_max 21
_diffrn_reflns_limit_k_min -19
_diffrn_reflns_limit_l_max 22
_diffrn_reflns_limit_l_min -21
_diffrn_reflns_number 15819
_diffrn_reflns_theta_full 26.00
_diffrn_reflns_theta_max 26.00
_diffrn_reflns_theta_min 1.79
_exptl_absorpt_coefficient_mu 1.901
_exptl_absorpt_correction_T_max 1.000
_exptl_absorpt_correction_T_min 0.852
_exptl_absorpt_correction_type multi-scan
_exptl_absorpt_process_details '(SADABS; Bruker, 1998)'
_exptl_crystal_colour colourless
_exptl_crystal_density_diffrn 1.586
_exptl_crystal_density_method 'not measured'
_exptl_crystal_description block
_exptl_crystal_F_000 1316
_exptl_crystal_size_max 0.20
_exptl_crystal_size_mid 0.15
_exptl_crystal_size_min 0.13
_refine_diff_density_max 0.697
_refine_diff_density_min -0.622
_refine_ls_extinction_method none
_refine_ls_goodness_of_fit_ref 0.943
_refine_ls_hydrogen_treatment constr
_refine_ls_matrix_type full
_refine_ls_number_parameters 325
_refine_ls_number_reflns 5333
_refine_ls_number_restraints 0
_refine_ls_restrained_S_all 0.943
_refine_ls_R_factor_all 0.1079
_refine_ls_R_factor_gt 0.0541
_refine_ls_shift/su_max 0.001
_refine_ls_shift/su_mean 0.000
_refine_ls_structure_factor_coef Fsqd
_refine_ls_weighting_details 'w=1/[\s^2^(Fo^2^)+(0.0000P)^2^] where P=(Fo^2^+2Fc^2^)/3'
_refine_ls_weighting_scheme calc
_refine_ls_wR_factor_gt 0.1237
_refine_ls_wR_factor_ref 0.1428
_reflns_number_gt 3089
_reflns_number_total 5333
_reflns_threshold_expression I>2\s(I)
_cod_data_source_file zq2150.cif
_cod_data_source_block I
_cod_original_sg_symbol_H-M 'P 21/c'
_cod_database_code 2234490
_cod_database_fobs_code 2234490

loop_
_symmetry_equiv_pos_as_xyz
'x, y, z'
'-x, y+1/2, -z+1/2'
'-x, -y, -z'
'x, -y-1/2, z-1/2'

loop_
_atom_site_type_symbol
_atom_site_label
_atom_site_fract_x
_atom_site_fract_y
_atom_site_fract_z
_atom_site_U_iso_or_equiv
_atom_site_adp_type
_atom_site_calc_flag
_atom_site_refinement_flags
_atom_site_occupancy
_atom_site_symmetry_multiplicity
Cu Cu1 -0.45394(8) 0.04466(4) 0.43168(4) 0.0540(2) Uani d . 1 1
Cu Cu2 -0.15464(7) 0.07255(4) 0.62081(4) 0.0487(2) Uani d . 1 1
Cl Cl1 -0.30501(14) -0.03659(7) 0.56069(8) 0.0417(3) Uani d . 1 1
Cl Cl2 -0.32846(15) 0.15805(7) 0.51454(9) 0.0526(4) Uani d . 1 1
P P1 -0.52339(15) 0.01608(8) 0.29527(8) 0.0402(3) Uani d . 1 1
P P2 -0.07631(15) -0.08176(7) 0.25371(8) 0.0367(3) Uani d . 1 1
N N1 -0.2438(4) -0.0268(2) 0.3202(2) 0.0397(10) Uani d . 1 1
C C1 -0.1055(6) 0.0562(3) 0.4500(3) 0.0370(12) Uani d . 1 1
H H1A -0.1767 0.0948 0.4172 0.044 Uiso calc R 1 1
C C2 -0.1233(5) -0.0133(3) 0.4094(3) 0.0336(11) Uani d . 1 1
C C3 -0.0155(6) -0.0698(3) 0.4619(3) 0.0364(11) Uani d . 1 1
H H3A -0.0251 -0.1175 0.4372 0.044 Uiso calc R 1 1
C C4 -0.3712(5) 0.0258(3) 0.2699(3) 0.0393(12) Uani d . 1 1
H H4A -0.4193 0.0173 0.2064 0.047 Uiso calc R 1 1
H H4B -0.3304 0.0771 0.2835 0.047 Uiso calc R 1 1
C C5 -0.5742(6) -0.0830(3) 0.2617(3) 0.0430(13) Uani d . 1 1
C C6 -0.6482(7) -0.1100(4) 0.1736(4) 0.0658(18) Uani d . 1 1
H H6A -0.6962 -0.0752 0.1269 0.079 Uiso calc R 1 1
C C7 -0.6531(8) -0.1842(4) 0.1535(5) 0.077(2) Uani d . 1 1
H H7A -0.7037 -0.1999 0.0943 0.092 Uiso calc R 1 1
C C8 -0.5818(8) -0.2361(4) 0.2222(5) 0.087(2) Uani d . 1 1
H H8A -0.5802 -0.2870 0.2094 0.104 Uiso calc R 1 1
C C9 -0.5123(8) -0.2134(4) 0.3103(4) 0.088(2) Uani d . 1 1
H H9A -0.4684 -0.2490 0.3562 0.105 Uiso calc R 1 1
C C10 -0.5089(7) -0.1380(3) 0.3292(4) 0.0647(17) Uani d . 1 1
H H10A -0.4619 -0.1230 0.3884 0.078 Uiso calc R 1 1
C C11 -0.6787(6) 0.0772(3) 0.2085(3) 0.0481(14) Uani d . 1 1
C C12 -0.7157(8) 0.0836(4) 0.1220(4) 0.078(2) Uani d . 1 1
H H12A -0.6607 0.0545 0.1053 0.094 Uiso calc R 1 1
C C13 -0.8307(9) 0.1312(4) 0.0603(4) 0.099(3) Uani d . 1 1
H H13A -0.8583 0.1319 0.0015 0.118 Uiso calc R 1 1
C C14 -0.9051(8) 0.1783(4) 0.0868(5) 0.086(2) Uani d . 1 1
H H14A -0.9836 0.2108 0.0454 0.103 Uiso calc R 1 1
C C15 -0.8645(7) 0.1776(4) 0.1730(5) 0.0743(19) Uani d . 1 1
H H15A -0.9118 0.2110 0.1910 0.089 Uiso calc R 1 1
C C16 -0.7513(7) 0.1263(3) 0.2341(4) 0.0647(17) Uani d . 1 1
H H16A -0.7245 0.1253 0.2927 0.078 Uiso calc R 1 1
C C17 -0.2353(5) -0.0931(3) 0.2727(3) 0.0402(12) Uani d . 1 1
H H17A -0.3346 -0.0990 0.2156 0.048 Uiso calc R 1 1
H H17B -0.2165 -0.1385 0.3077 0.048 Uiso calc R 1 1
C C18 -0.1096(5) -0.1626(2) 0.1820(3) 0.0352(11) Uani d . 1 1
C C19 -0.2520(6) -0.1996(3) 0.1284(3) 0.0516(14) Uani d . 1 1
H H19A -0.3385 -0.1823 0.1271 0.062 Uiso calc R 1 1
C C20 -0.2680(7) -0.2612(3) 0.0773(4) 0.0551(15) Uani d . 1 1
H H20A -0.3647 -0.2849 0.0418 0.066 Uiso calc R 1 1
C C21 -0.1420(7) -0.2879(3) 0.0785(4) 0.0525(14) Uani d . 1 1
H H21A -0.1526 -0.3296 0.0441 0.063 Uiso calc R 1 1
C C22 -0.0008(7) -0.2525(3) 0.1307(4) 0.0548(15) Uani d . 1 1
H H22A 0.0849 -0.2699 0.1312 0.066 Uiso calc R 1 1
C C23 0.0160(6) -0.1911(3) 0.1827(3) 0.0453(13) Uani d . 1 1
H H23A 0.1138 -0.1685 0.2190 0.054 Uiso calc R 1 1
C C24 -0.1553(6) 0.0012(3) 0.1797(3) 0.0430(13) Uani d . 1 1
C C25 -0.1172(7) 0.0719(3) 0.2188(4) 0.0545(15) Uani d . 1 1
H H25A -0.0423 0.0769 0.2798 0.065 Uiso calc R 1 1
C C26 -0.1918(8) 0.1364(3) 0.1661(5) 0.0701(19) Uani d . 1 1
H H26A -0.1672 0.1840 0.1928 0.084 Uiso calc R 1 1
C C27 -0.2981(8) 0.1301(4) 0.0776(4) 0.0710(19) Uani d . 1 1
H H27A -0.3477 0.1732 0.0435 0.085 Uiso calc R 1 1
C C28 -0.3334(8) 0.0610(4) 0.0378(4) 0.0714(19) Uani d . 1 1
H H28A -0.4057 0.0570 -0.0237 0.086 Uiso calc R 1 1
C C29 -0.2629(7) -0.0035(3) 0.0880(4) 0.0607(17) Uani d . 1 1
H H29A -0.2878 -0.0505 0.0599 0.073 Uiso calc R 1 1

loop_
_atom_site_aniso_label
_atom_site_aniso_U_11
_atom_site_aniso_U_22
_atom_site_aniso_U_33
_atom_site_aniso_U_12
_atom_site_aniso_U_13
_atom_site_aniso_U_23
Cu1 0.0651(5) 0.0619(5) 0.0341(4) 0.0056(3) 0.0270(4) 0.0001(3)
Cu2 0.0389(4) 0.0554(4) 0.0406(4) -0.0038(3) 0.0154(3) -0.0054(3)
Cl1 0.0392(7) 0.0407(7) 0.0396(7) -0.0005(5) 0.0187(6) 0.0031(5)
Cl2 0.0503(8) 0.0430(8) 0.0577(9) 0.0049(6) 0.0259(7) 0.0008(6)
P1 0.0376(8) 0.0506(9) 0.0318(7) 0.0042(6) 0.0190(6) 0.0011(6)
P2 0.0355(7) 0.0419(8) 0.0322(7) -0.0021(6) 0.0185(6) -0.0041(6)
N1 0.038(2) 0.043(2) 0.035(2) 0.0018(19) 0.018(2) -0.0083(18)
C1 0.040(3) 0.038(3) 0.032(3) 0.001(2) 0.020(2) 0.004(2)
C2 0.035(3) 0.039(3) 0.029(2) -0.002(2) 0.019(2) -0.001(2)
C3 0.046(3) 0.031(3) 0.040(3) -0.006(2) 0.030(3) -0.006(2)
C4 0.041(3) 0.048(3) 0.026(2) -0.002(2) 0.017(2) 0.001(2)
C5 0.035(3) 0.055(3) 0.047(3) -0.004(2) 0.027(3) -0.008(3)
C6 0.066(4) 0.079(5) 0.044(3) -0.022(3) 0.026(3) -0.010(3)
C7 0.083(5) 0.070(5) 0.087(5) -0.034(4) 0.053(4) -0.037(4)
C8 0.068(5) 0.058(4) 0.119(7) -0.011(4) 0.044(5) -0.022(5)
C9 0.088(5) 0.063(5) 0.066(5) 0.000(4) 0.014(4) 0.005(4)
C10 0.064(4) 0.058(4) 0.054(4) -0.006(3) 0.021(3) 0.000(3)
C11 0.044(3) 0.064(4) 0.034(3) 0.010(3) 0.021(3) 0.003(2)
C12 0.093(5) 0.090(5) 0.047(4) 0.045(4) 0.037(4) 0.017(3)
C13 0.123(7) 0.107(6) 0.053(4) 0.055(5) 0.041(5) 0.022(4)
C14 0.065(5) 0.106(6) 0.064(5) 0.027(4) 0.021(4) 0.022(4)
C15 0.075(5) 0.072(5) 0.083(5) 0.027(4) 0.048(4) 0.016(4)
C16 0.064(4) 0.070(4) 0.057(4) 0.018(3) 0.032(3) 0.015(3)
C17 0.040(3) 0.047(3) 0.036(3) -0.001(2) 0.023(2) -0.002(2)
C18 0.038(3) 0.034(3) 0.034(3) 0.000(2) 0.020(2) -0.001(2)
C19 0.043(3) 0.058(4) 0.053(3) -0.005(3) 0.026(3) -0.017(3)
C20 0.052(4) 0.061(4) 0.056(4) -0.018(3) 0.033(3) -0.022(3)
C21 0.068(4) 0.043(3) 0.056(4) -0.006(3) 0.040(3) -0.011(3)
C22 0.052(4) 0.053(4) 0.065(4) 0.005(3) 0.036(3) -0.007(3)
C23 0.040(3) 0.048(3) 0.050(3) 0.000(2) 0.027(3) -0.007(2)
C24 0.043(3) 0.046(3) 0.041(3) -0.004(2) 0.025(3) -0.004(2)
C25 0.062(4) 0.048(3) 0.053(3) -0.011(3) 0.032(3) -0.009(3)
C26 0.090(5) 0.035(3) 0.085(5) -0.005(3) 0.048(4) -0.002(3)
C27 0.077(5) 0.056(4) 0.068(4) 0.006(3) 0.033(4) 0.021(3)
C28 0.077(5) 0.067(5) 0.046(4) 0.000(3) 0.020(3) 0.008(3)
C29 0.074(4) 0.048(4) 0.046(3) -0.003(3) 0.025(3) -0.004(3)

loop_
_atom_type_symbol
_atom_type_description
_atom_type_scat_dispersion_real
_atom_type_scat_dispersion_imag
_atom_type_scat_source
C C 0.0033 0.0016 'International Tables Vol C Tables 4.2.6.8 and 6.1.1.4'
H H 0.0000 0.0000 'International Tables Vol C Tables 4.2.6.8 and 6.1.1.4'
Cl Cl 0.1484 0.1585 'International Tables Vol C Tables 4.2.6.8 and 6.1.1.4'
Cu Cu 0.3201 1.2651 'International Tables Vol C Tables 4.2.6.8 and 6.1.1.4'
N N 0.0061 0.0033 'International Tables Vol C Tables 4.2.6.8 and 6.1.1.4'
O O 0.0106 0.0060 'International Tables Vol C Tables 4.2.6.8 and 6.1.1.4'
P P 0.1023 0.0942 'International Tables Vol C Tables 4.2.6.8 and 6.1.1.4'

loop_
_geom_angle_atom_site_label_1
_geom_angle_atom_site_label_2
_geom_angle_atom_site_label_3
_geom_angle_site_symmetry_1
_geom_angle_site_symmetry_3
_geom_angle
P1 Cu1 Cl2 . . 127.78(6)
P1 Cu1 Cl1 . . 125.05(7)
Cl2 Cu1 Cl1 . . 93.71(7)
P1 Cu1 Cl1 . 3_456 109.03(6)
Cl2 Cu1 Cl1 . 3_456 102.38(6)
Cl1 Cu1 Cl1 . 3_456 91.68(6)
P2 Cu2 Cl2 3_556 . 134.50(6)
P2 Cu2 Cl1 3_556 . 126.84(6)
Cl2 Cu2 Cl1 . . 98.57(7)
Cu2 Cl1 Cu1 . . 81.73(6)
Cu2 Cl1 Cu1 . 3_456 115.71(6)
Cu1 Cl1 Cu1 . 3_456 88.32(6)
Cu2 Cl2 Cu1 . . 82.49(7)
C5 P1 C11 . . 109.2(2)
C5 P1 C4 . . 97.5(2)
C11 P1 C4 . . 100.9(2)
C5 P1 Cu1 . . 116.30(18)
C11 P1 Cu1 . . 113.65(18)
C4 P1 Cu1 . . 117.26(16)
C18 P2 C24 . . 106.1(2)
C18 P2 C17 . . 102.1(2)
C24 P2 C17 . . 98.1(2)
C18 P2 Cu2 . 3_556 117.10(16)
C24 P2 Cu2 . 3_556 118.43(17)
C17 P2 Cu2 . 3_556 112.24(17)
C2 N1 C4 . . 121.7(4)
C2 N1 C17 . . 119.9(4)
C4 N1 C17 . . 118.2(4)
C3 C1 C2 3_556 . 121.7(4)
C3 C1 H1A 3_556 . 119.1
C2 C1 H1A . . 119.1
C1 C2 C3 . . 117.0(4)
C1 C2 N1 . . 121.9(4)
C3 C2 N1 . . 121.1(4)
C1 C3 C2 3_556 . 121.2(4)
C1 C3 H3A 3_556 . 119.4
C2 C3 H3A . . 119.4
N1 C4 P1 . . 112.3(3)
N1 C4 H4A . . 109.1
P1 C4 H4A . . 109.1
N1 C4 H4B . . 109.1
P1 C4 H4B . . 109.1
H4A C4 H4B . . 107.9
C10 C5 C6 . . 116.0(5)
C10 C5 P1 . . 117.8(4)
C6 C5 P1 . . 125.0(4)
C7 C6 C5 . . 123.2(6)
C7 C6 H6A . . 118.4
C5 C6 H6A . . 118.4
C6 C7 C8 . . 118.8(6)
C6 C7 H7A . . 120.6
C8 C7 H7A . . 120.6
C7 C8 C9 . . 120.8(6)
C7 C8 H8A . . 119.6
C9 C8 H8A . . 119.6
C10 C9 C8 . . 119.4(6)
C10 C9 H9A . . 120.3
C8 C9 H9A . . 120.3
C9 C10 C5 . . 121.7(6)
C9 C10 H10A . . 119.1
C5 C10 H10A . . 119.1
C16 C11 C12 . . 117.7(5)
C16 C11 P1 . . 117.4(4)
C12 C11 P1 . . 124.5(4)
C13 C12 C11 . . 122.2(6)
C13 C12 H12A . . 118.9
C11 C12 H12A . . 118.9
C12 C13 C14 . . 118.9(7)
C12 C13 H13A . . 120.5
C14 C13 H13A . . 120.5
C15 C14 C13 . . 120.7(6)
C15 C14 H14A . . 119.6
C13 C14 H14A . . 119.6
C14 C15 C16 . . 119.5(6)
C14 C15 H15A . . 120.2
C16 C15 H15A . . 120.2
C11 C16 C15 . . 120.8(6)
C11 C16 H16A . . 119.6
C15 C16 H16A . . 119.6
N1 C17 P2 . . 111.4(3)
N1 C17 H17A . . 109.4
P2 C17 H17A . . 109.4
N1 C17 H17B . . 109.4
P2 C17 H17B . . 109.4
H17A C17 H17B . . 108.0
C23 C18 C19 . . 117.1(4)
C23 C18 P2 . . 118.3(4)
C19 C18 P2 . . 124.6(4)
C20 C19 C18 . . 121.5(5)
C20 C19 H19A . . 119.2
C18 C19 H19A . . 119.2
C21 C20 C19 . . 120.2(5)
C21 C20 H20A . . 119.9
C19 C20 H20A . . 119.9
C22 C21 C20 . . 119.3(5)
C22 C21 H21A . . 120.3
C20 C21 H21A . . 120.3
C21 C22 C23 . . 120.6(5)
C21 C22 H22A . . 119.7
C23 C22 H22A . . 119.7
C22 C23 C18 . . 121.2(5)
C22 C23 H23A . . 119.4
C18 C23 H23A . . 119.4
C25 C24 C29 . . 118.2(5)
C25 C24 P2 . . 117.9(4)
C29 C24 P2 . . 123.6(4)
C24 C25 C26 . . 119.8(5)
C24 C25 H25A . . 120.1
C26 C25 H25A . . 120.1
C27 C26 C25 . . 120.8(5)
C27 C26 H26A . . 119.6
C25 C26 H26A . . 119.6
C26 C27 C28 . . 120.1(6)
C26 C27 H27A . . 120.0
C28 C27 H27A . . 120.0
C27 C28 C29 . . 120.5(6)
C27 C28 H28A . . 119.8
C29 C28 H28A . . 119.8
C28 C29 C24 . . 120.6(5)
C28 C29 H29A . . 119.7
C24 C29 H29A . . 119.7

loop_
_geom_bond_atom_site_label_1
_geom_bond_atom_site_label_2
_geom_bond_site_symmetry_2
_geom_bond_distance
_geom_bond_publ_flag
Cu1 P1 . 2.1998(19) y
Cu1 Cl2 . 2.3975(19) y
Cu1 Cl1 . 2.4140(17) y
Cu1 Cl1 3_456 2.565(2) y
Cu2 P2 3_556 2.188(2) y
Cu2 Cl2 . 2.3062(18) y
Cu2 Cl1 . 2.3255(18) y
Cl1 Cu1 3_456 2.565(2) ?
P1 C5 . 1.828(5) ?
P1 C11 . 1.837(5) ?
P1 C4 . 1.869(5) ?
P2 C18 . 1.824(5) ?
P2 C24 . 1.836(5) ?
P2 C17 . 1.861(5) ?
P2 Cu2 3_556 2.188(2) ?
N1 C2 . 1.397(5) ?
N1 C4 . 1.442(6) ?
N1 C17 . 1.479(6) ?
C1 C3 3_556 1.386(6) ?
C1 C2 . 1.387(6) ?
C1 H1A . 0.9300 ?
C2 C3 . 1.396(6) ?
C3 C1 3_556 1.386(6) ?
C3 H3A . 0.9300 ?
C4 H4A . 0.9700 ?
C4 H4B . 0.9700 ?
C5 C10 . 1.400(7) ?
C5 C6 . 1.405(7) ?
C6 C7 . 1.352(8) ?
C6 H6A . 0.9300 ?
C7 C8 . 1.377(9) ?
C7 H7A . 0.9300 ?
C8 C9 . 1.387(9) ?
C8 H8A . 0.9300 ?
C9 C10 . 1.368(8) ?
C9 H9A . 0.9300 ?
C10 H10A . 0.9300 ?
C11 C16 . 1.381(7) ?
C11 C12 . 1.386(8) ?
C12 C13 . 1.369(8) ?
C12 H12A . 0.9300 ?
C13 C14 . 1.382(9) ?
C13 H13A . 0.9300 ?
C14 C15 . 1.364(9) ?
C14 H14A . 0.9300 ?
C15 C16 . 1.399(7) ?
C15 H15A . 0.9300 ?
C16 H16A . 0.9300 ?
C17 H17A . 0.9700 ?
C17 H17B . 0.9700 ?
C18 C23 . 1.381(7) ?
C18 C19 . 1.389(6) ?
C19 C20 . 1.374(7) ?
C19 H19A . 0.9300 ?
C20 C21 . 1.368(8) ?
C20 H20A . 0.9300 ?
C21 C22 . 1.364(7) ?
C21 H21A . 0.9300 ?
C22 C23 . 1.378(7) ?
C22 H22A . 0.9300 ?
C23 H23A . 0.9300 ?
C24 C25 . 1.378(7) ?
C24 C29 . 1.386(7) ?
C25 C26 . 1.404(7) ?
C25 H25A . 0.9300 ?
C26 C27 . 1.342(8) ?
C26 H26A . 0.9300 ?
C27 C28 . 1.358(8) ?
C27 H27A . 0.9300 ?
C28 C29 . 1.380(7) ?
C28 H28A . 0.9300 ?
C29 H29A . 0.9300 ?
